data_2202441
loop_
_publ_author_name
'Feng Zhang'
'Jian-Rong Zhang'
'Dao-Li Deng'
'Ronald Hage'

_publ_section_title
;(1,4,7,10,13-Pentamethyl-1,4,7,10,13-pentaazacyclopentadecane-\k^5^<i>N</i>)cobalt(II)
 perchlorate
;
_journal_issue 12
_journal_name_full 'Acta Crystallographica Section E'
_journal_page_first m1099
_journal_page_last m1101
_journal_paper_doi 10.1107/S1600536803025030
_journal_volume 59
_journal_year 2003
_chemical_formula_iupac '[Co (C15 H35 N5)] (Cl O4)2'
_chemical_formula_moiety 'C15 H35 Co N5 2+, 2Cl O4 1-'
_chemical_formula_sum 'C15 H35 Cl2 Co N5 O8'
_chemical_formula_weight 543.31
_space_group_IT_number 14
_symmetry_cell_setting monoclinic
_symmetry_space_group_name_Hall '-P 2yn'
_symmetry_space_group_name_H-M 'P 1 21/n 1'
_audit_creation_method 'from TEXRAY.INF file'
_cell_angle_alpha 90
_cell_angle_beta 98.47(2)
_cell_angle_gamma 90
_cell_formula_units_Z 4.00
_cell_length_a 9.451(2)
_cell_length_b 15.294(4)
_cell_length_c 17.049(4)
_cell_measurement_reflns_used 20
_cell_measurement_temperature 293
_cell_measurement_theta_max 21.09
_cell_measurement_theta_min 13.67
_cell_volume 2437.4(10)
_computing_cell_refinement 'MSC/AFC Diffractometer Control Software'
_computing_data_collection
;
MSC/AFC Diffractometer Control Software
(Molecular Structure Corporation, 1989)
;
_computing_data_reduction 'TEXSAN (Molecular Structure Corporation, 1989)'
_computing_molecular_graphics 'ORTEPII (Johnson, 1976)'
_computing_publication_material TEXSAN
_computing_structure_refinement TEXSAN
_computing_structure_solution 'SHELXS86 (Sheldrick, 1985)'
_diffrn_ambient_temperature 20.0
_diffrn_measurement_device 'Rigaku AFC-7R'
_diffrn_measurement_method \w/2\q
_diffrn_radiation_monochromator graphite
_diffrn_radiation_source 'X-ray tube'
_diffrn_radiation_type MoK\a
_diffrn_radiation_wavelength 0.7107
_diffrn_reflns_av_R_equivalents 0.0306
_diffrn_reflns_limit_h_max 10
_diffrn_reflns_limit_h_min 0
_diffrn_reflns_limit_k_max 18
_diffrn_reflns_limit_k_min 0
_diffrn_reflns_limit_l_max 20
_diffrn_reflns_limit_l_min -20
_diffrn_reflns_number 4450
_diffrn_reflns_theta_max 24.9895
_diffrn_reflns_theta_min 6.0
_diffrn_standards_decay_% 2.9
_diffrn_standards_interval_count 200
_diffrn_standards_number 3
_exptl_absorpt_coefficient_mu 0.9711
_exptl_absorpt_correction_T_max 0.82
_exptl_absorpt_correction_T_min 0.79
_exptl_absorpt_correction_type psi-scan
_exptl_absorpt_process_details '(TEXSAN; Molecular Structure Corporation, 1989)'
_exptl_crystal_colour red
_exptl_crystal_density_diffrn 1.480
_exptl_crystal_density_method 'not measured'
_exptl_crystal_description prism
_exptl_crystal_F_000 1140.00
_exptl_crystal_size_max 0.300
_exptl_crystal_size_mid 0.200
_exptl_crystal_size_min 0.200
_refine_diff_density_max 0.69500
_refine_diff_density_min -0.36570
_refine_ls_extinction_method none
_refine_ls_goodness_of_fit_ref 1.750
_refine_ls_hydrogen_treatment noref
_refine_ls_matrix_type full
_refine_ls_number_parameters 280
_refine_ls_number_reflns 2297
_refine_ls_number_restraints 0
_refine_ls_R_factor_gt 0.0520
_refine_ls_shift/su_max 0.0050
_refine_ls_structure_factor_coef F
_refine_ls_weighting_details 'w = 1/[\s^2^(Fo)]'
_refine_ls_weighting_scheme sigma
_refine_ls_wR_factor_ref 0.0610
_reflns_number_gt 2297
_reflns_number_total 4165
_reflns_threshold_expression I>3\s(I)
_cod_data_source_file cf6283.cif
_cod_data_source_block I
_cod_original_cell_volume 2437.0(10)
_cod_original_sg_symbol_H-M 'P 21/n'
_cod_database_code 2202441
_cod_database_fobs_code 2202441

loop_
_symmetry_equiv_pos_as_xyz
'  +x,  +y,  +z'
1/2-x,1/2+y,1/2-z
'  -x,  -y,  -z'
1/2+x,1/2-y,1/2+z

loop_
_atom_site_aniso_label
_atom_site_aniso_U_11
_atom_site_aniso_U_22
_atom_site_aniso_U_33
_atom_site_aniso_U_12
_atom_site_aniso_U_13
_atom_site_aniso_U_23
Co 0.0477(5) 0.0263(4) 0.0373(5) -0.0046(5) 0.0044(4) 0.0012(4)
Cl1 0.0590(10) 0.0610(10) 0.0510(10) -0.0060(10) 0.0087(9) -0.0080(10)
Cl2 0.084(2) 0.0520(10) 0.0600(10) 0.0080(10) 0.0250(10) 0.0030(10)
O1 0.105(5) 0.063(4) 0.162(7) -0.014(4) 0.037(5) 0.005(4)
O2 0.128(5) 0.128(6) 0.056(4) -0.036(5) 0.001(4) -0.036(4)
O3 0.065(4) 0.136(6) 0.094(5) -0.006(4) 0.029(3) -0.048(4)
O4 0.095(5) 0.124(6) 0.087(5) 0.037(4) 0.014(4) 0.017(4)
O5 0.112(7) 0.205(9) 0.152(8) -0.012(6) -0.011(6) -0.078(7)
O6 0.260(10) 0.204(9) 0.141(7) 0.151(8) 0.144(8) 0.099(7)
O7 0.320(10) 0.118(7) 0.116(6) 0.064(8) 0.073(7) 0.070(6)
O8 0.105(6) 0.125(6) 0.280(10) -0.024(5) 0.042(6) -0.122(7)
N1 0.050(4) 0.038(3) 0.051(4) 0.001(3) 0.010(3) -0.002(3)
N2 0.073(4) 0.034(3) 0.054(4) -0.011(3) 0.015(3) 0.004(3)
N3 0.077(5) 0.036(3) 0.047(4) -0.006(3) 0.014(3) -0.005(3)
N4 0.041(3) 0.034(3) 0.052(3) -0.005(3) 0.013(3) 0.005(3)
N5 0.049(4) 0.048(4) 0.050(4) 0.002(3) 0.003(3) -0.006(3)
C1 0.079(6) 0.054(5) 0.061(5) 0.000(4) 0.033(4) 0.003(4)
C2 0.082(6) 0.061(5) 0.088(6) -0.021(5) 0.042(5) 0.004(5)
C3 0.090(6) 0.064(5) 0.067(6) -0.040(5) 0.010(5) -0.003(4)
C4 0.115(7) 0.052(5) 0.059(5) -0.030(5) 0.023(5) -0.016(4)
C5 0.078(6) 0.050(5) 0.043(4) -0.007(4) 0.008(4) -0.005(3)
C6 0.072(5) 0.046(5) 0.048(4) 0.003(4) 0.020(4) 0.005(3)
C7 0.064(5) 0.049(5) 0.064(5) -0.019(4) 0.016(4) -0.002(4)
C8 0.047(5) 0.061(5) 0.083(6) -0.014(4) 0.011(4) -0.012(5)
C9 0.066(5) 0.062(5) 0.065(5) -0.004(4) -0.005(4) -0.024(4)
C10 0.076(6) 0.062(5) 0.056(5) -0.002(4) 0.012(4) -0.015(4)
C11 0.078(6) 0.044(4) 0.071(5) 0.018(4) 0.025(4) 0.004(4)
C12 0.118(8) 0.051(5) 0.079(6) -0.009(5) 0.017(5) 0.010(5)
C13 0.099(7) 0.048(5) 0.074(6) 0.012(5) 0.016(5) -0.004(4)
C14 0.070(5) 0.061(5) 0.057(5) 0.019(4) 0.015(4) 0.017(4)
C15 0.077(6) 0.068(6) 0.069(5) 0.020(4) -0.024(5) -0.010(4)

loop_
_atom_site_label
_atom_site_fract_x
_atom_site_fract_y
_atom_site_fract_z
_atom_site_U_iso_or_equiv
_atom_site_thermal_displace_type
_atom_site_calc_flag
_atom_site_calc_attached_atom
Co 0.26413(9) 0.22704(5) 0.41065(5) 0.0373 Uani ? ?
Cl1 0.7445(2) 0.17720(10) 0.57870(10) 0.0571 Uani ? ?
Cl2 0.2845(2) 0.01700(10) 0.78890(10) 0.0639 Uani ? ?
O1 0.8092(7) 0.2540(4) 0.5575(5) 0.1081 Uani ? ?
O2 0.6774(7) 0.1331(4) 0.5102(3) 0.1057 Uani ? ?
O3 0.6424(6) 0.1961(4) 0.6293(3) 0.0965 Uani ? ?
O4 0.8538(7) 0.1219(5) 0.6178(4) 0.1019 Uani ? ?
O5 0.4309(9) 0.0152(6) 0.8169(5) 0.1595 Uani ? ?
O6 0.2040(10) 0.0163(6) 0.8491(5) 0.1899 Uani ? ?
O7 0.2540(10) 0.0902(5) 0.7459(5) 0.1821 Uani ? ?
O8 0.2613(8) -0.0579(5) 0.7431(6) 0.1682 Uani ? ?
N1 0.3516(6) 0.1456(3) 0.3213(3) 0.0461 Uani ? ?
N2 0.4157(6) 0.3142(4) 0.3766(3) 0.0530 Uani ? ?
N3 0.2420(7) 0.3355(3) 0.4952(3) 0.0527 Uani ? ?
N4 0.2197(5) 0.1485(3) 0.5088(3) 0.0418 Uani ? ?
N5 0.0689(6) 0.1782(4) 0.3532(3) 0.0494 Uani ? ?
C1 0.4590(9) 0.1985(5) 0.2858(5) 0.0627 Uani ? ?
C2 0.5289(9) 0.2622(5) 0.3452(5) 0.0739 Uani ? ?
C3 0.4769(9) 0.3588(5) 0.4514(5) 0.0737 Uani ? ?
C4 0.3590(10) 0.4000(5) 0.4888(5) 0.0743 Uani ? ?
C5 0.2702(8) 0.2904(5) 0.5726(4) 0.0567 Uani ? ?
C6 0.1815(8) 0.2085(4) 0.5708(4) 0.0541 Uani ? ?
C7 0.0955(8) 0.0940(5) 0.4785(5) 0.0583 Uani ? ?
C8 -0.0064(8) 0.1421(5) 0.4169(5) 0.0637 Uani ? ?
C9 0.0993(8) 0.1079(5) 0.2969(5) 0.0659 Uani ? ?
C10 0.2283(9) 0.1279(5) 0.2607(5) 0.0648 Uani ? ?
C11 0.4180(8) 0.0632(5) 0.3531(5) 0.0626 Uani ? ?
C12 0.3520(10) 0.3781(5) 0.3168(5) 0.0821 Uani ? ?
C13 0.1053(10) 0.3818(5) 0.4893(5) 0.0733 Uani ? ?
C14 0.3356(8) 0.0901(5) 0.5454(4) 0.0623 Uani ? ?
C15 -0.0212(9) 0.2460(5) 0.3082(5) 0.0749 Uani ? ?
H1 0.4138 0.2305 0.2419 0.0715 Uiso ? ?
H2 0.5294 0.1605 0.2693 0.0715 Uiso ? ?
H3 0.5857 0.2294 0.3898 0.0873 Uiso ? ?
H4 0.5960 0.2980 0.3238 0.0715 Uiso ? ?
H5 0.5254 0.3170 0.4876 0.0715 Uiso ? ?
H6 0.5441 0.4023 0.4410 0.0715 Uiso ? ?
H7 0.3175 0.4475 0.4547 0.0734 Uiso ? ?
H8 0.3931 0.4231 0.5389 0.0715 Uiso ? ?
H9 0.3693 0.2753 0.5837 0.0715 Uiso ? ?
H10 0.2478 0.3283 0.6135 0.0715 Uiso ? ?
H11 0.1963 0.1803 0.6205 0.0715 Uiso ? ?
H12 0.0821 0.2236 0.5579 0.0715 Uiso ? ?
H13 0.0454 0.0787 0.5218 0.0715 Uiso ? ?
H14 0.1255 0.0427 0.4555 0.0715 Uiso ? ?
H15 -0.0498 0.1896 0.4423 0.0715 Uiso ? ?
H16 -0.0811 0.1036 0.3947 0.0715 Uiso ? ?
H17 0.1136 0.0543 0.3252 0.0715 Uiso ? ?
H18 0.0192 0.1022 0.2563 0.0715 Uiso ? ?
H19 0.2498 0.0801 0.2290 0.0715 Uiso ? ?
H20 0.2105 0.1786 0.2278 0.0715 Uiso ? ?
H21 0.4587 0.0328 0.3135 0.0715 Uiso ? ?
H22 0.3510 0.0275 0.3738 0.0715 Uiso ? ?
H23 0.4948 0.0767 0.3960 0.0946 Uiso ? ?
H24 0.2605 0.3982 0.3309 0.0715 Uiso ? ?
H25 0.4110 0.4277 0.3153 0.0715 Uiso ? ?
H26 0.3326 0.3522 0.2660 0.0715 Uiso ? ?
H27 0.1101 0.4247 0.5296 0.0715 Uiso ? ?
H28 0.0853 0.4090 0.4387 0.0715 Uiso ? ?
H29 0.0311 0.3412 0.4951 0.0715 Uiso ? ?
H30 0.4143 0.1242 0.5707 0.0715 Uiso ? ?
H31 0.3679 0.0546 0.5057 0.0715 Uiso ? ?
H32 0.3021 0.0537 0.5839 0.0715 Uiso ? ?
H33 -0.0387 0.2932 0.3407 0.0715 Uiso ? ?
H34 0.0353 0.2712 0.2677 0.0883 Uiso ? ?
H35 -0.1046 0.2235 0.2800 0.0715 Uiso ? ?

loop_
_atom_type_symbol
_atom_type_scat_dispersion_real
_atom_type_scat_dispersion_imag
_atom_type_scat_source
C 0.003 0.002 'International Tables'
H 0.000 0.000 'International Tables'
N 0.006 0.003 'International Tables'
O 0.011 0.006 'International Tables'
Co 0.349 0.972 'International Tables'
Cl 0.148 0.159 'International Tables'

loop_
_geom_angle_atom_site_label_1
_geom_angle_atom_site_label_2
_geom_angle_atom_site_label_3
_geom_angle
_geom_angle_publ_flag
N1 Co N2 80.1(2) y
N1 Co N3 160.4(2) y
N1 Co N4 110.9(2) y
N1 Co N5 82.6(2) y
N2 Co N3 80.7(2) y
N2 Co N4 142.1(2) y
N2 Co N5 133.4(2) y
N3 Co N4 82.2(2) y
N3 Co N5 114.1(2) y
N4 Co N5 84.6(2) y
O(1) Cl(1) O(2) 110.3(4) no
O(1) Cl(1) O(3) 110.5(4) no
O(1) Cl(1) O(4) 107.8(4) no
O(2) Cl(1) O(3) 109.7(4) no
O(2) Cl(1) O(4) 108.0(4) no
O(3) Cl(1) O(4) 110.4(4) no
O(5) Cl(2) O(6) 112.0(6) no
O(5) Cl(2) O(7) 108.8(7) no
O(5) Cl(2) O(8) 104.1(5) no
O(6) Cl(2) O(7) 108.7(5) no
O(6) Cl(2) O(8) 111.1(6) no
O(7) Cl(2) O(8) 112.2(6) no
Co N(1) C(1) 108.5(4) no
Co N(1) C(10) 104.4(4) no
Co N(1) C(11) 114.1(4) no
C(1) N(1) C(10) 109.4(6) no
C(1) N(1) C(11) 109.5(6) no
C(10) N(1) C(11) 110.7(6) no
Co N(2) C(2) 108.3(4) no
Co N(2) C(3) 104.4(4) no
Co N(2) C(12) 112.6(5) no
C(2) N(2) C(3) 110.0(6) no
C(2) N(2) C(12) 110.3(6) no
C(3) N(2) C(12) 111.0(6) no
Co N(3) C(4) 107.7(4) no
Co N(3) C(5) 102.1(4) no
Co N(3) C(13) 118.8(5) no
C(4) N(3) C(5) 109.6(6) no
C(4) N(3) C(13) 109.1(6) no
C(5) N(3) C(13) 109.2(6) no
Co N(4) C(6) 107.8(4) no
Co N(4) C(7) 106.3(4) no
Co N(4) C(14) 116.6(4) no
C(6) N(4) C(7) 109.6(5) no
C(6) N(4) C(14) 108.5(5) no
C(7) N(4) C(14) 108.0(6) no
Co N(5) C(8) 105.9(4) no
Co N(5) C(9) 108.5(4) no
Co N(5) C(15) 113.0(4) no
C(8) N(5) C(9) 111.1(6) no
C(8) N(5) C(15) 109.7(6) no
C(9) N(5) C(15) 108.6(6) no
N(1) C(1) C(2) 109.9(6) no
N(2) C(2) C(1) 108.8(6) no
N(2) C(3) C(4) 109.6(7) no
N(3) C(4) C(3) 110.8(6) no
N(3) C(5) C(6) 110.1(6) no
N(4) C(6) C(5) 109.7(5) no
N(4) C(7) C(8) 111.3(6) no
N(5) C(8) C(7) 111.3(6) no
N(5) C(9) C(10) 111.6(6) no
N(1) C(10) C(9) 111.4(6) no

loop_
_geom_bond_atom_site_label_1
_geom_bond_atom_site_label_2
_geom_bond_site_symmetry_1
_geom_bond_site_symmetry_2
_geom_bond_distance
_geom_bond_publ_flag
Co N1 ? ? 2.220(5) y
Co N2 ? ? 2.101(5) y
Co N3 ? ? 2.228(5) y
Co N4 ? ? 2.151(5) y
Co N5 ? ? 2.095(5) y
Cl(1) O(1) ? ? 1.396(6) no
Cl(1) O(2) ? ? 1.414(5) no
Cl(1) O(3) ? ? 1.416(5) no
Cl(1) O(4) ? ? 1.423(6) no
Cl(2) O(5) ? ? 1.397(8) no
Cl(2) O(6) ? ? 1.363(7) no
Cl(2) O(7) ? ? 1.346(7) no
Cl(2) O(8) ? ? 1.384(7) no
N1 C1 ? ? 1.493(9) y
N1 C10 ? ? 1.464(9) y
N1 C11 ? ? 1.474(8) y
N2 C2 ? ? 1.494(9) y
N2 C3 ? ? 1.486(9) y
N2 C12 ? ? 1.476(10) y
N3 C4 ? ? 1.495(9) y
N3 C5 ? ? 1.477(8) y
N3 C13 ? ? 1.464(9) y
N4 C6 ? ? 1.483(8) y
N4 C7 ? ? 1.470(8) y
N4 C14 ? ? 1.479(8) y
N5 C8 ? ? 1.489(9) y
N5 C9 ? ? 1.497(9) y
N5 C15 ? ? 1.482(9) y
C(1) C(2) ? ? 1.490(10) no
C(3) C(4) ? ? 1.510(10) no
C(5) C(6) ? ? 1.505(9) no
C(7) C(8) ? ? 1.510(10) no
C(9) C(10) ? ? 1.480(10) no
